data_7225162
loop_
_publ_author_name
'Nauha, Elisa'
'Naumov, Pan\<ce'
'Lusi, Matteo'

_publ_section_title
;
 Fine-tuning of a thermosalient phase transition by solid solutions
;
_journal_issue 25
_journal_name_full CrystEngComm
_journal_page_first 4699
_journal_paper_doi 10.1039/C6CE00762G
_journal_volume 18
_journal_year 2016
_chemical_formula_sum 'C10 H8 Br1.77 Cl0.23 N2 Zn'
_chemical_formula_weight 370.94
_chemical_name_systematic
;
 ?
;
_space_group_crystal_system monoclinic
_space_group_IT_number 15
_space_group_name_Hall '-C 2yc'
_space_group_name_H-M_alt 'C 1 2/c 1'
_symmetry_space_group_name_Hall '-C 2yc'
_symmetry_space_group_name_H-M 'C 1 2/c 1'
_atom_sites_solution_hydrogens geom
_audit_creation_method SHELXL-2013
_audit_update_record
;
2016-03-18 deposited with the CCDC.
2016-05-09 downloaded from the CCDC.
;
_cell_angle_alpha 90
_cell_angle_beta 97.435(5)
_cell_angle_gamma 90
_cell_formula_units_Z 4
_cell_length_a 10.826(3)
_cell_length_b 14.850(4)
_cell_length_c 7.813(2)
_cell_measurement_temperature 320(2)
_cell_volume 1245.5(6)
_computing_structure_refinement 'SHELXL-2013 (Sheldrick, 2013)'
_diffrn_ambient_temperature 320(2)
_diffrn_measured_fraction_theta_full 1.000
_diffrn_measured_fraction_theta_max 0.999
_diffrn_radiation_type MoK\a
_diffrn_radiation_wavelength 0.71073
_diffrn_reflns_av_R_equivalents 0.0412
_diffrn_reflns_av_unetI/netI 0.0297
_diffrn_reflns_Laue_measured_fraction_full 1.000
_diffrn_reflns_Laue_measured_fraction_max 0.999
_diffrn_reflns_limit_h_max 14
_diffrn_reflns_limit_h_min -14
_diffrn_reflns_limit_k_max 20
_diffrn_reflns_limit_k_min -20
_diffrn_reflns_limit_l_max 10
_diffrn_reflns_limit_l_min -10
_diffrn_reflns_number 9979
_diffrn_reflns_point_group_measured_fraction_full 1.000
_diffrn_reflns_point_group_measured_fraction_max 0.999
_diffrn_reflns_theta_full 25.242
_diffrn_reflns_theta_max 29.122
_diffrn_reflns_theta_min 2.341
_exptl_absorpt_coefficient_mu 7.653
_exptl_absorpt_correction_T_max 0.7458
_exptl_absorpt_correction_T_min 0.3973
_exptl_absorpt_correction_type multi-scan
_exptl_absorpt_process_details sadabs
_exptl_crystal_colour colorless
_exptl_crystal_density_diffrn 1.978
_exptl_crystal_description needle
_exptl_crystal_F_000 711
_exptl_crystal_size_max 0.230
_exptl_crystal_size_mid 0.030
_exptl_crystal_size_min 0.030
_refine_diff_density_max 0.535
_refine_diff_density_min -0.462
_refine_diff_density_rms 0.074
_refine_ls_extinction_method none
_refine_ls_goodness_of_fit_ref 1.015
_refine_ls_hydrogen_treatment constr
_refine_ls_matrix_type full
_refine_ls_number_parameters 79
_refine_ls_number_reflns 1681
_refine_ls_number_restraints 0
_refine_ls_restrained_S_all 1.015
_refine_ls_R_factor_all 0.0586
_refine_ls_R_factor_gt 0.0313
_refine_ls_shift/su_max 0.000
_refine_ls_shift/su_mean 0.000
_refine_ls_structure_factor_coef Fsqd
_refine_ls_weighting_details 'w=1/[\s^2^(Fo^2^)+(0.0418P)^2^] where P=(Fo^2^+2Fc^2^)/3'
_refine_ls_weighting_scheme calc
_refine_ls_wR_factor_gt 0.0696
_refine_ls_wR_factor_ref 0.0782
_reflns_Friedel_coverage 0.000
_reflns_number_gt 1143
_reflns_number_total 1681
_reflns_threshold_expression 'I > 2\s(I)'
_cod_data_source_file c6ce00762g3.cif
_cod_data_source_block 1x90_320K
_cod_depositor_comments 'Adding full bibliography for 7225150--7225163.cif.'
_cod_original_cell_volume 1245.6(6)
_cod_database_code 7225162
_shelx_space_group_comment
;
The symmetry employed for this shelxl refinement is uniquely defined
by the following loop, which should always be used as a source of
symmetry information in preference to the above space-group names.
They are only intended as comments.
;
_shelx_estimated_absorpt_t_min 0.272
_shelx_estimated_absorpt_t_max 0.803
_shelxl_version_number 2013-4

loop_
_space_group_symop_operation_xyz
'x, y, z'
'-x, y, -z+1/2'
'x+1/2, y+1/2, z'
'-x+1/2, y+1/2, -z+1/2'
'-x, -y, -z'
'x, -y, z-1/2'
'-x+1/2, -y+1/2, -z'
'x+1/2, -y+1/2, z-1/2'

loop_
_atom_site_label
_atom_site_type_symbol
_atom_site_fract_x
_atom_site_fract_y
_atom_site_fract_z
_atom_site_U_iso_or_equiv
_atom_site_adp_type
_atom_site_occupancy
_atom_site_site_symmetry_order
_atom_site_calc_flag
_atom_site_refinement_flags_posn
_atom_site_refinement_flags_adp
_atom_site_refinement_flags_occupancy
_atom_site_disorder_assembly
_atom_site_disorder_group
Zn1 Zn 0.0000 0.29899(2) 0.2500 0.04859(19) Uani 1 2 d S T P . .
Br1 Br -0.01265(10) 0.21452(6) -0.00432(13) 0.0657(3) Uani 0.883(4) 1 d . . P A 1
Cl1 Cl -0.0606(12) 0.2271(8) -0.009(2) 0.046(3) Uani 0.117(4) 1 d . . P A 2
N1 N 0.1197(2) 0.40505(14) 0.2250(3) 0.0478(5) Uani 1 1 d . . . . .
C1 C 0.0664(3) 0.48689(16) 0.2344(3) 0.0481(6) Uani 1 1 d . . . . .
C2 C 0.1343(3) 0.5645(2) 0.2133(4) 0.0701(9) Uani 1 1 d . . . . .
H2 H 0.0979 0.6209 0.2212 0.084 Uiso 1 1 calc R U . . .
C3 C 0.2545(4) 0.5576(3) 0.1811(5) 0.0902(12) Uani 1 1 d . . . . .
H3 H 0.3006 0.6093 0.1677 0.108 Uiso 1 1 calc R U . . .
C4 C 0.3077(4) 0.4744(3) 0.1682(5) 0.0841(11) Uani 1 1 d . . . . .
H4 H 0.3893 0.4689 0.1441 0.101 Uiso 1 1 calc R U . . .
C5 C 0.2373(3) 0.3996(2) 0.1918(4) 0.0661(8) Uani 1 1 d . . . . .
H5 H 0.2730 0.3429 0.1844 0.079 Uiso 1 1 calc R U . . .

loop_
_atom_site_aniso_label
_atom_site_aniso_U_11
_atom_site_aniso_U_22
_atom_site_aniso_U_33
_atom_site_aniso_U_23
_atom_site_aniso_U_13
_atom_site_aniso_U_12
Zn1 0.0633(4) 0.0371(2) 0.0479(3) 0.000 0.0166(2) 0.000
Br1 0.0917(7) 0.0578(3) 0.0508(3) -0.0123(2) 0.0214(4) -0.0055(3)
Cl1 0.057(7) 0.032(3) 0.051(4) -0.002(3) 0.017(5) -0.009(4)
N1 0.0481(13) 0.0497(12) 0.0465(12) 0.0012(9) 0.0101(10) -0.0017(9)
C1 0.0639(16) 0.0434(13) 0.0359(14) 0.0017(10) 0.0026(12) -0.0051(11)
C2 0.085(2) 0.0517(16) 0.073(2) 0.0074(15) 0.0062(18) -0.0156(16)
C3 0.096(3) 0.089(3) 0.085(3) 0.012(2) 0.011(2) -0.046(2)
C4 0.059(2) 0.115(3) 0.080(3) 0.004(2) 0.0124(18) -0.024(2)
C5 0.056(2) 0.080(2) 0.064(2) 0.0036(16) 0.0141(16) 0.0003(16)

loop_
_atom_type_symbol
_atom_type_description
_atom_type_scat_dispersion_real
_atom_type_scat_dispersion_imag
_atom_type_scat_source
C C 0.0033 0.0016 'International Tables Vol C Tables 4.2.6.8 and 6.1.1.4'
H H 0.0000 0.0000 'International Tables Vol C Tables 4.2.6.8 and 6.1.1.4'
N N 0.0061 0.0033 'International Tables Vol C Tables 4.2.6.8 and 6.1.1.4'
Cl Cl 0.1484 0.1585 'International Tables Vol C Tables 4.2.6.8 and 6.1.1.4'
Zn Zn 0.2839 1.4301 'International Tables Vol C Tables 4.2.6.8 and 6.1.1.4'
Br Br -0.2901 2.4595 'International Tables Vol C Tables 4.2.6.8 and 6.1.1.4'

loop_
_geom_angle_atom_site_label_1
_geom_angle_atom_site_label_2
_geom_angle_atom_site_label_3
_geom_angle
_geom_angle_site_symmetry_1
_geom_angle_site_symmetry_3
N1 Zn1 N1 80.58(12) . 2
N1 Zn1 Cl1 109.0(3) . 2
N1 Zn1 Cl1 112.4(3) 2 2
N1 Zn1 Cl1 112.4(3) . .
N1 Zn1 Cl1 109.0(3) 2 .
Cl1 Zn1 Cl1 124.9(6) 2 .
N1 Zn1 Br1 121.40(6) . 2
N1 Zn1 Br1 107.28(6) 2 2
N1 Zn1 Br1 107.28(6) . .
N1 Zn1 Br1 121.40(6) 2 .
Br1 Zn1 Br1 115.14(5) 2 .
C5 N1 C1 119.4(2) . .
C5 N1 Zn1 126.73(19) . .
C1 N1 Zn1 113.80(18) . .
N1 C1 C2 120.3(3) . .
N1 C1 C1 115.90(15) . 2
C2 C1 C1 123.8(2) . 2
C3 C2 C1 119.5(3) . .
C3 C2 H2 120.3 . .
C1 C2 H2 120.3 . .
C2 C3 C4 120.2(3) . .
C2 C3 H3 119.9 . .
C4 C3 H3 119.9 . .
C3 C4 C5 118.2(4) . .
C3 C4 H4 120.9 . .
C5 C4 H4 120.9 . .
N1 C5 C4 122.5(3) . .
N1 C5 H5 118.8 . .
C4 C5 H5 118.8 . .

loop_
_geom_bond_atom_site_label_1
_geom_bond_atom_site_label_2
_geom_bond_distance
_geom_bond_site_symmetry_2
Zn1 N1 2.065(2) .
Zn1 N1 2.065(2) 2
Zn1 Cl1 2.307(16) 2
Zn1 Cl1 2.307(16) .
Zn1 Br1 2.3388(11) 2
Zn1 Br1 2.3388(11) .
N1 C5 1.335(4) .
N1 C1 1.351(3) .
C1 C2 1.388(4) .
C1 C1 1.489(6) 2
C2 C3 1.361(5) .
C2 H2 0.9300 .
C3 C4 1.372(6) .
C3 H3 0.9300 .
C4 C5 1.374(5) .
C4 H4 0.9300 .
C5 H5 0.9300 .

loop_
_geom_torsion_atom_site_label_1
_geom_torsion_atom_site_label_2
_geom_torsion_atom_site_label_3
_geom_torsion_atom_site_label_4
_geom_torsion
_geom_torsion_site_symmetry_1
_geom_torsion_site_symmetry_4
C5 N1 C1 C2 -1.3(4) . .
Zn1 N1 C1 C2 -177.6(2) . .
C5 N1 C1 C1 177.9(3) . 2
Zn1 N1 C1 C1 1.6(3) . 2
N1 C1 C2 C3 0.8(4) . .
C1 C1 C2 C3 -178.4(3) 2 .
C1 C2 C3 C4 0.5(6) . .
C2 C3 C4 C5 -1.2(6) . .
C1 N1 C5 C4 0.6(4) . .
Zn1 N1 C5 C4 176.4(3) . .
C3 C4 C5 N1 0.6(6) . .
